data_1523829
loop_
_publ_author_name
'Hiraga, K.'
'Matsuo, Y.'
'Kaneko, M.'
'Hashimoto, S.'

_publ_section_title
;
 The structure of Al3 Mn: close relationship to decagonal quasicrystals
;
_journal_name_full 'Philosophical Magazine, Part B'
_journal_page_first 193
_journal_page_last 205
_journal_volume 68
_journal_year 1993
_chemical_formula_sum 'Al2.98462 Mn1.01538'
_chemical_name_systematic 'Al2.91 Mn1.09'
_space_group_IT_number 62
_symmetry_space_group_name_Hall '-P 2ac 2n'
_symmetry_space_group_name_H-M 'P n m a'
_cell_angle_alpha 90
_cell_angle_beta 90
_cell_angle_gamma 90
_cell_formula_units_Z 39
_cell_length_a 14.83
_cell_length_b 12.43
_cell_length_c 12.51
_cell_volume 2306.055
_citation_journal_id_ASTM PMABDJ
_cod_data_source_file Hiraga_PMABDJ_1993_1616.cif
_cod_data_source_block Al2.98462Mn1.01538
_cod_database_code 1523829

loop_
_symmetry_equiv_pos_as_xyz
x,y,z
-x+1/2,-y,z+1/2
x+1/2,-y+1/2,-z+1/2
-x,y+1/2,-z
-x,-y,-z
x-1/2,y,-z-1/2
-x-1/2,y-1/2,z-1/2
x,-y-1/2,z

loop_
_atom_site_label
_atom_site_type_symbol
_atom_site_fract_x
_atom_site_fract_y
_atom_site_fract_z
_atom_site_occupancy
_atom_site_U_iso_or_equiv
Al12 Al 0.1296 0.4351 0.5351 1 0.0
Al8 Al 0.4031 0.25 0.1493 1 0.0
Al2 Al 0.8331 0.25 0.153 0.2 0.0
Al1 Al 0.0565 0.25 0.2429 0.3 0.0
Al5 Al 0.0937 0.25 0.6607 1 0.0
Al15 Al 0.7742 0.3785 0.8381 1 0.0
Al4 Al 0.1268 0.4383 0.158 0.4 0.0
Mn3 Mn 0.0535 0.25 0.4543 1 0.0
Al18 Al 0.9509 0.3783 0.762 1 0.0
Mn7 Mn 0.821 0.4429 0.6519 1 0.0
Mn2 Mn 0.2333 0.25 0.1783 1 0.0
Mn5 Mn 0.0565 0.25 0.2429 0.7 0.0
Mn10 Mn 0.0158 0.4357 0.3498 0.1 0.0
Al20 Al 0.9686 0.3882 0.149 1 0.0
Al10 Al 0.0158 0.4357 0.3498 0.9 0.0
Al11 Al 0.8094 0.4338 0.2701 1 0.0
Mn9 Mn 0.1268 0.4383 0.158 0.6 0.0
Al7 Al 0.1042 0.25 0.0403 1 0.0
Al17 Al 0.7643 0.3763 0.4743 1 0.0
Al9 Al 0.3196 0.25 0.8441 1 0.0
Al6 Al 0.9 0.25 0.9601 1 0.0
Mn6 Mn 0.8331 0.25 0.153 0.8 0.0
Al16 Al 0.9489 0.3736 0.5417 1 0.0
Al3 Al 0.8169 0.4393 0.0379 0.5 0.0
Al13 Al 0.5203 0.4217 0.5495 1 0.0
Al14 Al 0.1812 0.3525 0.3489 1 0.0
Mn1 Mn 0.042 0.25 0.8538 1 0.0
Mn8 Mn 0.8169 0.4393 0.0379 0.5 0.0
Al19 Al 0.1623 0.3764 0.8365 1 0.0
Mn4 Mn 0.2261 0.25 0.5217 1 0.0
